data_7236640
loop_
_publ_author_name
'Li, Jiantang'
'Dai, Cong'
'Cao, Yu'
'Sun, Xiaodong'
'Li, Guanghua'
'Huo, Qisheng'
'Liu, Yunling'

_publ_section_title
;
 Lewis basic site (LBS)-functionalized zeolite-like supramolecular
 assemblies (ZSAs) with high CO2 uptake performance and highly selective
 CO2/CH4 separation
;
_journal_issue 40
_journal_name_full 'J. Mater. Chem. A'
_journal_page_first 21429
_journal_paper_doi 10.1039/C7TA06003C
_journal_volume 5
_journal_year 2017
_chemical_formula_moiety 'C36 H68 Co4 N16 O28'
_chemical_formula_sum 'C36 H68 Co4 N16 O28'
_chemical_formula_weight 1408.78
_space_group_IT_number 141
_space_group_name_Hall '-I 4bd 2'
_space_group_name_H-M_alt 'I 41/a m d :2'
_symmetry_cell_setting tetragonal
_symmetry_space_group_name_H-M 'I 41/a m d :2'
_atom_sites_solution_hydrogens geom
_atom_sites_solution_primary direct
_atom_sites_solution_secondary difmap
_audit_creation_method SHELXL-97
_audit_update_record
;
2016-10-20 deposited with the CCDC.
2017-09-19 downloaded from the CCDC.
;
_cell_angle_alpha 90.00
_cell_angle_beta 90.00
_cell_angle_gamma 90.00
_cell_formula_units_Z 4
_cell_length_a 18.125(8)
_cell_length_b 18.125(8)
_cell_length_c 22.375(11)
_cell_measurement_reflns_used 1740
_cell_measurement_temperature 296(2)
_cell_measurement_theta_max 25.03
_cell_measurement_theta_min 1.45
_cell_volume 7351(6)
_computing_cell_refinement 'Bruker SMART'
_computing_data_collection 'Bruker SMART'
_computing_data_reduction 'Bruker SAINT'
_computing_molecular_graphics SHELXP-97
_computing_publication_material SHELXTL
_computing_structure_refinement 'SHELXL-97 (Sheldrick, 1997)'
_computing_structure_solution 'SHELXS-97 (Sheldrick, 1990)'
_diffrn_ambient_temperature 296(2)
_diffrn_detector_area_resol_mean 9.00cm
_diffrn_measured_fraction_theta_full 0.994
_diffrn_measured_fraction_theta_max 0.994
_diffrn_measurement_device_type 'CCD area detector'
_diffrn_measurement_method 'phi and omega scans'
_diffrn_radiation_monochromator graphite
_diffrn_radiation_source 'fine-focus sealed tube'
_diffrn_radiation_type MoK\a
_diffrn_radiation_wavelength 0.71073
_diffrn_reflns_av_R_equivalents 0.0493
_diffrn_reflns_av_sigmaI/netI 0.0207
_diffrn_reflns_limit_h_max 21
_diffrn_reflns_limit_h_min -21
_diffrn_reflns_limit_k_max 21
_diffrn_reflns_limit_k_min -21
_diffrn_reflns_limit_l_max 26
_diffrn_reflns_limit_l_min -21
_diffrn_reflns_number 22744
_diffrn_reflns_theta_full 25.03
_diffrn_reflns_theta_max 25.03
_diffrn_reflns_theta_min 1.45
_diffrn_standards_decay_% none
_diffrn_standards_interval_count none
_diffrn_standards_interval_time none
_diffrn_standards_number none
_exptl_absorpt_coefficient_mu 0.964
_exptl_absorpt_correction_T_max 0.5381
_exptl_absorpt_correction_T_min 0.4671
_exptl_absorpt_correction_type empirical
_exptl_absorpt_process_details SADABS
_exptl_crystal_colour red
_exptl_crystal_density_diffrn 1.273
_exptl_crystal_density_method 'not measured'
_exptl_crystal_description block
_exptl_crystal_F_000 2912
_exptl_crystal_size_max 0.22
_exptl_crystal_size_mid 0.20
_exptl_crystal_size_min 0.20
_refine_diff_density_max 1.129
_refine_diff_density_min -0.555
_refine_diff_density_rms 0.150
_refine_ls_extinction_method none
_refine_ls_goodness_of_fit_ref 1.132
_refine_ls_hydrogen_treatment mixed
_refine_ls_matrix_type full
_refine_ls_number_parameters 122
_refine_ls_number_reflns 1740
_refine_ls_number_restraints 52
_refine_ls_restrained_S_all 1.120
_refine_ls_R_factor_all 0.0957
_refine_ls_R_factor_gt 0.0755
_refine_ls_shift/su_max 0.000
_refine_ls_shift/su_mean 0.000
_refine_ls_structure_factor_coef Fsqd
_refine_ls_weighting_details 'calc w=1/[\s^2^(Fo^2^)+(0.1874P)^2^+25.4024P] where P=(Fo^2^+2Fc^2^)/3'
_refine_ls_weighting_scheme calc
_refine_ls_wR_factor_gt 0.2691
_refine_ls_wR_factor_ref 0.2999
_reflns_number_gt 1287
_reflns_number_total 1740
_reflns_threshold_expression >2sigma(I)
_cod_data_source_file c7ta06003c2.cif
_cod_data_source_block sad
_cod_depositor_comments
;
The following automatic conversions were performed:

data item '_symmetry_cell_setting' value 'Tetragonal' was changed to
'tetragonal' in accordance with the
/home/saulius/struct/COD-crude-data/automatic-downloads/DataCite-retrospective/RSC/depositions/lib/dictionaries/cif_core.dic
dictionary named 'cif_core.dic' version 2.4.2 last updated on
2011-04-26.

Automatic conversion script
Id: cif_fix_values 6909 2019-04-08 15:41:33Z antanas 
;
_cod_original_sg_symbol_H-M I4(1)/amd
_cod_database_code 7236640

loop_
_symmetry_equiv_pos_as_xyz
'x, y, z'
'-x+1/2, -y, z+1/2'
'-y+1/4, x+3/4, z+1/4'
'y+1/4, -x+1/4, z+3/4'
'-x+1/2, y, -z+1/2'
'x, -y, -z'
'y+1/4, x+3/4, -z+1/4'
'-y+1/4, -x+1/4, -z+3/4'
'x+1/2, y+1/2, z+1/2'
'-x+1, -y+1/2, z+1'
'-y+3/4, x+5/4, z+3/4'
'y+3/4, -x+3/4, z+5/4'
'-x+1, y+1/2, -z+1'
'x+1/2, -y+1/2, -z+1/2'
'y+3/4, x+5/4, -z+3/4'
'-y+3/4, -x+3/4, -z+5/4'
'-x, -y, -z'
'x-1/2, y, -z-1/2'
'y-1/4, -x-3/4, -z-1/4'
'-y-1/4, x-1/4, -z-3/4'
'x-1/2, -y, z-1/2'
'-x, y, z'
'-y-1/4, -x-3/4, z-1/4'
'y-1/4, x-1/4, z-3/4'
'-x+1/2, -y+1/2, -z+1/2'
'x, y+1/2, -z'
'y+1/4, -x-1/4, -z+1/4'
'-y+1/4, x+1/4, -z-1/4'
'x, -y+1/2, z'
'-x+1/2, y+1/2, z+1/2'
'-y+1/4, -x-1/4, z+1/4'
'y+1/4, x+1/4, z-1/4'

loop_
_atom_site_label
_atom_site_type_symbol
_atom_site_fract_x
_atom_site_fract_y
_atom_site_fract_z
_atom_site_U_iso_or_equiv
_atom_site_adp_type
_atom_site_occupancy
_atom_site_symmetry_multiplicity
_atom_site_calc_flag
_atom_site_refinement_flags
_atom_site_disorder_assembly
_atom_site_disorder_group
Co1 Co 0.33247(4) 0.41753(4) 0.1250 0.0492(6) Uani 1 2 d S A .
O1 O 0.3312(2) 0.4133(2) 0.2107(2) 0.0555(12) Uani 1 1 d . . .
O2 O 0.3458(3) 0.3364(2) 0.28774(17) 0.0668(13) Uani 1 1 d . . .
O3 O 0.2549(11) 0.2971(9) 0.0122(8) 0.145(5) Uani 0.50 1 d PU . .
N1 N 0.3310(2) 0.3109(3) 0.13031(19) 0.0480(12) Uani 1 1 d . . .
N2 N 0.3284(3) 0.5250(3) 0.1291(2) 0.0671(16) Uani 1 1 d D . .
C1 C 0.3267(5) 0.2500 0.0957(4) 0.0502(19) Uani 1 2 d S . .
C2 C 0.3373(3) 0.2880(3) 0.1888(2) 0.0450(13) Uani 1 1 d . . .
C3 C 0.3383(3) 0.3478(3) 0.2335(2) 0.0515(14) Uani 1 1 d . . .
C4 C 0.3171(8) 0.2500 0.0301(7) 0.109(4) Uani 1 2 d SU . .
C5 C 0.2533(10) 0.5529(14) 0.1386(10) 0.092(5) Uani 0.50 1 d PDU A 1
H5 H 0.2481 0.5383 0.1805 0.111 Uiso 0.50 1 calc PR A 1
C5' C 0.2535(10) 0.5493(14) 0.1087(9) 0.092(5) Uani 0.50 1 d PDU A 2
H5' H 0.2491 0.5425 0.0654 0.111 Uiso 0.50 1 calc PR A 2
C6 C 0.255(3) 0.6329(15) 0.1477(19) 0.093(9) Uani 0.25 1 d PDU A 1
H6A H 0.2626 0.6434 0.1893 0.139 Uiso 0.25 1 calc PR A 1
H6B H 0.2083 0.6537 0.1354 0.139 Uiso 0.25 1 calc PR A 1
H6C H 0.2937 0.6542 0.1245 0.139 Uiso 0.25 1 calc PR A 1
C6' C 0.233(2) 0.6244(17) 0.1247(17) 0.093(9) Uani 0.25 1 d PDU A 2
H6'1 H 0.1926 0.6403 0.1000 0.139 Uiso 0.25 1 calc PR A 2
H6'2 H 0.2744 0.6566 0.1187 0.139 Uiso 0.25 1 calc PR A 2
H6'3 H 0.2183 0.6259 0.1659 0.139 Uiso 0.25 1 calc PR A 2
O1W O 0.4186(9) 0.2500 0.3818(6) 0.171(5) Uani 1 2 d SU . .
O2W O 0.1221(11) 0.3481(11) 0.0248(10) 0.162(6) Uani 0.50 1 d PU . .

loop_
_atom_site_aniso_label
_atom_site_aniso_U_11
_atom_site_aniso_U_22
_atom_site_aniso_U_33
_atom_site_aniso_U_23
_atom_site_aniso_U_13
_atom_site_aniso_U_12
Co1 0.0513(6) 0.0513(6) 0.0449(8) 0.0057(3) 0.0057(3) 0.0061(4)
O1 0.069(3) 0.051(2) 0.047(2) -0.0028(17) 0.0096(18) 0.0093(17)
O2 0.101(3) 0.062(3) 0.037(2) -0.0032(19) 0.003(2) 0.009(2)
O3 0.145(6) 0.145(6) 0.145(6) 0.0001(10) -0.0004(10) 0.0004(10)
N1 0.048(3) 0.054(3) 0.042(3) 0.005(2) -0.0001(19) 0.0026(19)
N2 0.078(4) 0.052(3) 0.071(4) 0.006(3) 0.022(3) 0.014(2)
C1 0.059(5) 0.048(4) 0.044(4) 0.000 -0.002(3) 0.000
C2 0.044(3) 0.056(3) 0.034(3) 0.000(2) 0.003(2) 0.000(2)
C3 0.055(3) 0.054(3) 0.046(3) -0.005(3) 0.007(2) 0.005(2)
C4 0.109(4) 0.109(4) 0.109(4) 0.000 -0.0004(10) 0.000
C5 0.091(6) 0.081(6) 0.105(12) -0.005(10) 0.026(9) 0.028(5)
C5' 0.091(6) 0.081(6) 0.105(12) -0.005(10) 0.026(9) 0.028(5)
C6 0.089(14) 0.093(11) 0.097(15) 0.006(11) 0.000(11) 0.019(10)
C6' 0.089(14) 0.093(11) 0.097(15) 0.006(11) 0.000(11) 0.019(10)
O1W 0.171(5) 0.172(5) 0.171(5) 0.000 -0.0007(10) 0.000
O2W 0.162(7) 0.162(7) 0.162(7) 0.0000(10) -0.0001(10) -0.0005(10)

loop_
_atom_type_symbol
_atom_type_description
_atom_type_scat_dispersion_real
_atom_type_scat_dispersion_imag
_atom_type_scat_source
C C 0.0033 0.0016 'International Tables Vol C Tables 4.2.6.8 and 6.1.1.4'
H H 0.0000 0.0000 'International Tables Vol C Tables 4.2.6.8 and 6.1.1.4'
N N 0.0061 0.0033 'International Tables Vol C Tables 4.2.6.8 and 6.1.1.4'
O O 0.0106 0.0060 'International Tables Vol C Tables 4.2.6.8 and 6.1.1.4'
Co Co 0.3494 0.9721 'International Tables Vol C Tables 4.2.6.8 and 6.1.1.4'

loop_
_geom_angle_atom_site_label_1
_geom_angle_atom_site_label_2
_geom_angle_atom_site_label_3
_geom_angle
_geom_angle_site_symmetry_1
_geom_angle_site_symmetry_3
O1 Co1 O1 177.7(3) 16_554 .
O1 Co1 N1 84.16(17) 16_554 16_554
O1 Co1 N1 94.21(18) . 16_554
O1 Co1 N1 94.21(18) 16_554 .
O1 Co1 N1 84.16(17) . .
N1 Co1 N1 91.8(3) 16_554 .
O1 Co1 N2 92.1(2) 16_554 .
O1 Co1 N2 89.6(2) . .
N1 Co1 N2 91.55(19) 16_554 .
N1 Co1 N2 173.1(2) . .
O1 Co1 N2 89.6(2) 16_554 16_554
O1 Co1 N2 92.1(2) . 16_554
N1 Co1 N2 173.1(2) 16_554 16_554
N1 Co1 N2 91.55(19) . 16_554
N2 Co1 N2 85.8(3) . 16_554
C3 O1 Co1 115.4(4) . .
C4 O3 O3 54.5(7) . 29
C1 N1 C2 107.6(5) . .
C1 N1 Co1 141.4(4) . .
C2 N1 Co1 111.0(4) . .
C5 N2 C5' 26.2(11) . .
C5 N2 Co1 112.7(11) . .
C5' N2 Co1 108.2(11) . .
N1 C1 N1 109.6(7) . 29
N1 C1 C4 125.2(3) . .
N1 C1 C4 125.2(3) 29 .
N1 C2 C2 107.6(3) . 29
N1 C2 C3 115.1(5) . .
C2 C2 C3 137.3(3) 29 .
O2 C3 O1 123.3(5) . .
O2 C3 C2 122.9(6) . .
O1 C3 C2 113.8(5) . .
O3 C4 O3 71.0(15) 29 .
O3 C4 C1 111.2(12) 29 .
O3 C4 C1 111.2(12) . .
C6 C5 N2 110(2) . .
C6 C5 C5 135.2(18) . 16_554
N2 C5 C5 108.9(10) . 16_554
C6 C5 H5 97.7 . .
N2 C5 H5 97.7 . .
C5 C5 H5 97.7 16_554 .
C6' C5' N2 116(2) . .
C6' C5' C5' 108(2) . 16_554
N2 C5' C5' 103.6(12) . 16_554
C6' C5' H5' 109.9 . .
N2 C5' H5' 109.9 . .
C5' C5' H5' 109.9 16_554 .
C5' C6' H6'1 109.5 . .
C5' C6' H6'2 109.5 . .
H6'1 C6' H6'2 109.5 . .
C5' C6' H6'3 109.5 . .
H6'1 C6' H6'3 109.5 . .
H6'2 C6' H6'3 109.5 . .

loop_
_geom_bond_atom_site_label_1
_geom_bond_atom_site_label_2
_geom_bond_distance
_geom_bond_site_symmetry_2
Co1 O1 1.920(5) 16_554
Co1 O1 1.920(5) .
Co1 N1 1.936(5) 16_554
Co1 N1 1.936(5) .
Co1 N2 1.952(6) .
Co1 N2 1.952(6) 16_554
O1 C3 1.297(7) .
O2 C3 1.238(7) .
O3 C4 1.47(2) .
O3 O3 1.71(3) 29
N1 C1 1.352(7) .
N1 C2 1.378(7) .
N2 C5 1.467(15) .
N2 C5' 1.498(16) .
C1 N1 1.352(7) 29
C1 C4 1.478(17) .
C2 C2 1.378(11) 29
C2 C3 1.476(8) .
C4 O3 1.47(2) 29
C5 C6 1.466(19) .
C5 C5 1.56(5) 16_554
C5 H5 0.9800 .
C5' C6' 1.457(19) .
C5' C5' 1.54(5) 16_554
C5' H5' 0.9800 .
C6 H6A 0.9600 .
C6 H6B 0.9600 .
C6 H6C 0.9600 .
C6' H6'1 0.9600 .
C6' H6'2 0.9600 .
C6' H6'3 0.9600 .
